data_1552371
_publ_author_name 'Zdenek Mencik'
_publ_section_title
;
 Crystal structure of isotactic polypropylene
;
_journal_name_full 'Journal of Macromolecular Science, Part B: Physics'
_journal_page_first 101
_journal_page_last 115
_journal_volume 6
_journal_year 1972
_chemical_formula_sum 'C9 H18'
_chemical_name_systematic 'Isotactic polypropylene'
_space_group_IT_number 14
_space_group_name_Hall '-P 2ybc'
_space_group_name_H-M_alt 'P 1 21/c 1'
_symmetry_space_group_name_H-M 'P 1 21/c 1'
_cell_angle_alpha 90
_cell_angle_beta 99.5
_cell_angle_gamma 90
_cell_formula_units_Z 4
_cell_length_a 6.63
_cell_length_b 20.78
_cell_length_c 6.504
_cell_volume 883.776
_cod_data_source_file iPP_mencik.cif
_cod_data_source_block Mencik1972
_cod_original_sg_symbol_H-M P21/c
_cod_database_code 1552371

loop_
_symmetry_equiv_pos_site_id
_symmetry_equiv_pos_as_xyz
0 'x, y, z'
1 '-x, y+0.5, -z+0.5'
2 '-x, -y, -z'
3 'x, -y+0.5, z+0.5'

loop_
_atom_site_label
_atom_site_type_symbol
_atom_site_fract_x
_atom_site_fract_y
_atom_site_fract_z
_atom_site_occupancy
_atom_site_U_iso_or_equiv
C1 C 0.262 0.485 0.201 1.0 0.0
C2 C 0.214 0.415 0.265 1.0 0.0
C3 C 0.214 0.415 0.502 1.0 0.0
C4 C 0.950 0.328 0.482 1.0 0.0
C5 C 0.165 0.349 0.590 1.0 0.0
C6 C 0.165 0.349 0.827 1.0 0.0
C7 C 0.538 0.321 0.914 1.0 0.0
C8 C 0.371 0.369 0.958 1.0 0.0
C9 C 0.371 0.369 0.195 1.0 0.0
